data_4065417
loop_
_publ_author_name
'Tan, Yu Qian'
'Dyson, Paul J.'
'Ang, Wee Han'

_publ_section_title
;
 Acetal-Functionalized RAPTA Complexes for Conjugation and Labeling
;
_journal_issue 21
_journal_name_full Organometallics
_journal_page_first 5965
_journal_paper_doi 10.1021/om200783r
_journal_volume 30
_journal_year 2011
_chemical_formula_moiety 'C26 H40 Cl4 O4 Ru2'
_chemical_formula_sum 'C26 H40 Cl4 O4 Ru2'
_chemical_formula_weight 760.52
_chemical_name_common '[(3,3-diethoxypropylbenzene)RuCl2]2'
_space_group_IT_number 14
_symmetry_cell_setting monoclinic
_symmetry_Int_Tables_number 14
_symmetry_space_group_name_Hall '-P 2ybc'
_symmetry_space_group_name_H-M 'P 1 21/c 1'
_atom_sites_solution_hydrogens geom
_atom_sites_solution_primary direct
_atom_sites_solution_secondary difmap
_audit_creation_method SHELXL-97
_cell_angle_alpha 90.00
_cell_angle_beta 104.268(6)
_cell_angle_gamma 90.00
_cell_formula_units_Z 2
_cell_length_a 14.922(4)
_cell_length_b 10.535(3)
_cell_length_c 9.700(3)
_cell_measurement_reflns_used 882
_cell_measurement_temperature 100(2)
_cell_measurement_theta_max 27.38
_cell_measurement_theta_min 2.39
_cell_volume 1477.8(7)
_computing_cell_refinement 'Bruker SMART'
_computing_data_collection 'Bruker SMART'
_computing_data_reduction 'Bruker SAINT'
_computing_molecular_graphics 'Bruker SHELXTL'
_computing_publication_material 'Bruker SHELXTL'
_computing_structure_refinement 'SHELXL-97 (Sheldrick, 1997)'
_computing_structure_solution 'SHELXS-97 (Sheldrick, 1990)'
_diffrn_ambient_temperature 100(2)
_diffrn_measured_fraction_theta_full 0.988
_diffrn_measured_fraction_theta_max 0.988
_diffrn_measurement_device_type 'CCD area detector'
_diffrn_measurement_method 'phi and omega scans'
_diffrn_radiation_monochromator graphite
_diffrn_radiation_probe x-ray
_diffrn_radiation_type MoK\a
_diffrn_radiation_wavelength 0.71073
_diffrn_reflns_av_R_equivalents 0.0548
_diffrn_reflns_av_sigmaI/netI 0.0771
_diffrn_reflns_limit_h_max 13
_diffrn_reflns_limit_h_min -19
_diffrn_reflns_limit_k_max 12
_diffrn_reflns_limit_k_min -13
_diffrn_reflns_limit_l_max 12
_diffrn_reflns_limit_l_min -10
_diffrn_reflns_number 7274
_diffrn_reflns_theta_full 27.50
_diffrn_reflns_theta_max 27.50
_diffrn_reflns_theta_min 2.39
_diffrn_source 'fine-focus sealed tube'
_exptl_absorpt_coefficient_mu 1.414
_exptl_absorpt_correction_T_max 0.9723
_exptl_absorpt_correction_T_min 0.4842
_exptl_absorpt_correction_type multi-scan
_exptl_absorpt_process_details 'Sadabs, (Sheldrick 2001)'
_exptl_crystal_colour ORANGE
_exptl_crystal_density_diffrn 1.709
_exptl_crystal_density_meas ?
_exptl_crystal_density_method 'not measured'
_exptl_crystal_description THIN_PLATE
_exptl_crystal_F_000 768
_exptl_crystal_recrystallization_method 'vapour diffusion'
_exptl_crystal_size_max 0.60
_exptl_crystal_size_mid 0.32
_exptl_crystal_size_min 0.02
_refine_diff_density_max 1.189
_refine_diff_density_min -1.545
_refine_diff_density_rms 0.247
_refine_ls_extinction_method none
_refine_ls_goodness_of_fit_ref 1.009
_refine_ls_hydrogen_treatment constr
_refine_ls_matrix_type full
_refine_ls_number_parameters 165
_refine_ls_number_reflns 3358
_refine_ls_number_restraints 0
_refine_ls_restrained_S_all 1.009
_refine_ls_R_factor_all 0.0988
_refine_ls_R_factor_gt 0.0572
_refine_ls_shift/su_max 0.000
_refine_ls_shift/su_mean 0.000
_refine_ls_structure_factor_coef Fsqd
_refine_ls_weighting_details 'calc w=1/[\s^2^(Fo^2^)+(0.1170P)^2^+0.0000P] where P=(Fo^2^+2Fc^2^)/3'
_refine_ls_weighting_scheme calc
_refine_ls_wR_factor_gt 0.1643
_refine_ls_wR_factor_ref 0.1957
_reflns_number_gt 2133
_reflns_number_total 3358
_reflns_threshold_expression >2sigma(I)
_cod_data_source_file om200783r_si_002.cif
_cod_data_source_block a639a
_cod_depositor_comments
;
The following automatic conversions were performed:

'_exptl_absorpt_correction_type' value 'Multi-scan' changed to
'multi-scan' according to
/home/saulius/struct/CIF-dictionaries/cif_core.dic dictionary named
'cif_core.dic' version 2.4.1 from 2010-06-29.

Automatic conversion script
Id: cif_fix_values 1715 2011-07-08 13:25:40Z adriana 

The following automatic conversions were performed:

'_exptl_crystal_density_meas' value 'not Measured' was changed to '?'
- the value is perceived as not measured.

Automatic conversion script
Id: cif_fix_values 3008 2015-01-20 13:52:24Z robertas 
;
_cod_original_sg_symbol_H-M 'P 21/c'
_cod_database_code 4065417

loop_
_symmetry_equiv_pos_as_xyz
'x, y, z'
'-x, y+1/2, -z+1/2'
'-x, -y, -z'
'x, -y-1/2, z-1/2'

loop_
_atom_site_label
_atom_site_type_symbol
_atom_site_fract_x
_atom_site_fract_y
_atom_site_fract_z
_atom_site_U_iso_or_equiv
_atom_site_adp_type
_atom_site_occupancy
_atom_site_symmetry_multiplicity
_atom_site_calc_flag
_atom_site_refinement_flags
Ru1 Ru 0.05229(4) 1.00201(5) 0.19605(5) 0.0097(2) Uani 1 1 d .
Cl1 Cl -0.10349(12) 0.99113(17) 0.22712(17) 0.0156(4) Uani 1 1 d .
Cl2 Cl -0.00716(11) 1.15050(16) -0.00095(17) 0.0125(4) Uani 1 1 d .
O1 O 0.3700(3) 0.7117(5) 0.0185(5) 0.0196(12) Uani 1 1 d .
O2 O 0.4918(3) 0.8493(5) 0.1165(5) 0.0179(11) Uani 1 1 d .
C1 C 0.1075(5) 1.0747(7) 0.4114(7) 0.0170(16) Uani 1 1 d .
H1 H 0.0647 1.1162 0.4625 0.020 Uiso 1 1 calc R
C2 C 0.1144(5) 0.9389(8) 0.4116(7) 0.0182(16) Uani 1 1 d .
H2 H 0.0760 0.8884 0.4629 0.022 Uiso 1 1 calc R
C3 C 0.1576(5) 0.8758(7) 0.3185(7) 0.0147(15) Uani 1 1 d .
H3 H 0.1505 0.7818 0.3058 0.018 Uiso 1 1 calc R
C4 C 0.1973(5) 0.9486(8) 0.2228(7) 0.0142(15) Uani 1 1 d .
C5 C 0.1883(5) 1.0805(7) 0.2223(7) 0.0156(15) Uani 1 1 d .
H5 H 0.2019 1.1288 0.1411 0.019 Uiso 1 1 calc R
C6 C 0.1430(5) 1.1457(6) 0.3152(7) 0.0118(14) Uani 1 1 d .
H6 H 0.1271 1.2377 0.2998 0.014 Uiso 1 1 calc R
C7 C 0.2430(4) 0.8800(7) 0.1202(7) 0.0153(15) Uani 1 1 d .
H7A H 0.2221 0.9180 0.0243 0.018 Uiso 1 1 calc R
H7B H 0.2244 0.7896 0.1137 0.018 Uiso 1 1 calc R
C8 C 0.3484(5) 0.8901(7) 0.1714(8) 0.0160(15) Uani 1 1 d .
H8A H 0.3661 0.9800 0.1914 0.019 Uiso 1 1 calc R
H8B H 0.3698 0.8415 0.2609 0.019 Uiso 1 1 calc R
C9 C 0.3955(5) 0.8385(7) 0.0596(7) 0.0161(15) Uani 1 1 d .
H9 H 0.3778 0.8937 -0.0267 0.019 Uiso 1 1 calc R
C10 C 0.3951(6) 0.6195(8) 0.1304(8) 0.030(2) Uani 1 1 d .
H10A H 0.3572 0.6316 0.2000 0.036 Uiso 1 1 calc R
H10B H 0.4610 0.6296 0.1807 0.036 Uiso 1 1 calc R
C11 C 0.3788(7) 0.4891(8) 0.0654(10) 0.036(2) Uani 1 1 d .
H11A H 0.3122 0.4746 0.0302 0.055 Uiso 1 1 calc R
H11B H 0.4051 0.4252 0.1374 0.055 Uiso 1 1 calc R
H11C H 0.4086 0.4827 -0.0138 0.055 Uiso 1 1 calc R
C12 C 0.5434(6) 0.8270(9) 0.0111(8) 0.0262(19) Uani 1 1 d .
H12A H 0.5328 0.8969 -0.0593 0.031 Uiso 1 1 calc R
H12B H 0.5235 0.7464 -0.0397 0.031 Uiso 1 1 calc R
C13 C 0.6447(5) 0.8202(9) 0.0880(9) 0.030(2) Uani 1 1 d .
H13A H 0.6627 0.8986 0.1422 0.045 Uiso 1 1 calc R
H13B H 0.6819 0.8101 0.0184 0.045 Uiso 1 1 calc R
H13C H 0.6550 0.7476 0.1531 0.045 Uiso 1 1 calc R

loop_
_atom_site_aniso_label
_atom_site_aniso_U_11
_atom_site_aniso_U_22
_atom_site_aniso_U_33
_atom_site_aniso_U_23
_atom_site_aniso_U_13
_atom_site_aniso_U_12
Ru1 0.0119(3) 0.0105(3) 0.0076(3) -0.0004(2) 0.0044(2) 0.0003(2)
Cl1 0.0162(8) 0.0186(9) 0.0135(8) 0.0014(7) 0.0066(6) 0.0007(8)
Cl2 0.0146(8) 0.0131(8) 0.0096(7) -0.0012(7) 0.0025(6) -0.0005(7)
O1 0.023(3) 0.027(3) 0.010(2) -0.001(2) 0.007(2) 0.007(2)
O2 0.012(2) 0.028(3) 0.015(3) -0.003(2) 0.007(2) 0.008(2)
C1 0.024(4) 0.014(4) 0.012(4) -0.003(3) 0.004(3) 0.002(3)
C2 0.021(4) 0.022(4) 0.013(4) 0.005(3) 0.006(3) 0.003(3)
C3 0.016(3) 0.016(4) 0.013(3) -0.007(3) 0.005(3) -0.003(3)
C4 0.009(3) 0.027(4) 0.008(3) -0.006(3) 0.003(3) -0.001(3)
C5 0.011(3) 0.024(4) 0.012(4) 0.004(3) 0.004(3) -0.001(3)
C6 0.017(3) 0.004(3) 0.011(3) -0.004(2) -0.002(3) -0.001(3)
C7 0.011(3) 0.031(4) 0.005(3) -0.003(3) 0.003(3) 0.003(3)
C8 0.011(3) 0.020(4) 0.020(4) -0.003(3) 0.010(3) 0.004(3)
C9 0.014(3) 0.023(4) 0.014(4) 0.000(3) 0.008(3) 0.004(3)
C10 0.044(5) 0.029(5) 0.018(4) 0.014(3) 0.009(4) 0.015(4)
C11 0.037(5) 0.039(6) 0.028(5) 0.007(4) -0.003(4) 0.006(5)
C12 0.026(4) 0.035(5) 0.025(4) 0.001(4) 0.021(4) 0.008(4)
C13 0.012(4) 0.045(6) 0.036(5) 0.006(4) 0.010(3) 0.013(4)

loop_
_atom_type_symbol
_atom_type_description
_atom_type_scat_dispersion_real
_atom_type_scat_dispersion_imag
_atom_type_scat_source
C C 0.0033 0.0016 'International Tables Vol C Tables 4.2.6.8 and 6.1.1.4'
H H 0.0000 0.0000 'International Tables Vol C Tables 4.2.6.8 and 6.1.1.4'
O O 0.0106 0.0060 'International Tables Vol C Tables 4.2.6.8 and 6.1.1.4'
Cl Cl 0.1484 0.1585 'International Tables Vol C Tables 4.2.6.8 and 6.1.1.4'
Ru Ru -1.2594 0.8363 'International Tables Vol C Tables 4.2.6.8 and 6.1.1.4'

loop_
_geom_angle_atom_site_label_1
_geom_angle_atom_site_label_2
_geom_angle_atom_site_label_3
_geom_angle
_geom_angle_site_symmetry_1
_geom_angle_site_symmetry_3
C5 Ru1 C6 38.7(3) . .
C5 Ru1 C2 80.6(3) . .
C6 Ru1 C2 68.8(3) . .
C5 Ru1 C3 68.6(3) . .
C6 Ru1 C3 82.2(3) . .
C2 Ru1 C3 37.6(2) . .
C5 Ru1 C1 68.2(3) . .
C6 Ru1 C1 37.5(2) . .
C2 Ru1 C1 38.4(3) . .
C3 Ru1 C1 69.0(3) . .
C5 Ru1 C4 37.5(3) . .
C6 Ru1 C4 69.3(3) . .
C2 Ru1 C4 68.4(3) . .
C3 Ru1 C4 38.5(3) . .
C1 Ru1 C4 81.3(3) . .
C5 Ru1 Cl1 155.8(2) . .
C6 Ru1 Cl1 117.39(18) . .
C2 Ru1 Cl1 93.5(2) . .
C3 Ru1 Cl1 119.37(18) . .
C1 Ru1 Cl1 92.6(2) . .
C4 Ru1 Cl1 157.7(2) . .
C5 Ru1 Cl2 114.6(2) . 3_575
C6 Ru1 Cl2 152.69(18) . 3_575
C2 Ru1 Cl2 120.9(2) . 3_575
C3 Ru1 Cl2 92.56(19) . 3_575
C1 Ru1 Cl2 159.4(2) . 3_575
C4 Ru1 Cl2 89.93(19) . 3_575
Cl1 Ru1 Cl2 88.59(6) . 3_575
C5 Ru1 Cl2 89.82(19) . .
C6 Ru1 Cl2 91.63(19) . .
C2 Ru1 Cl2 158.3(2) . .
C3 Ru1 Cl2 152.49(18) . .
C1 Ru1 Cl2 119.9(2) . .
C4 Ru1 Cl2 114.4(2) . .
Cl1 Ru1 Cl2 87.32(6) . .
Cl2 Ru1 Cl2 80.73(6) 3_575 .
Ru1 Cl2 Ru1 99.27(6) 3_575 .
C9 O1 C10 115.0(6) . .
C9 O2 C12 112.4(5) . .
C6 C1 C2 119.7(6) . .
C6 C1 Ru1 70.4(4) . .
C2 C1 Ru1 70.2(4) . .
C3 C2 C1 121.2(7) . .
C3 C2 Ru1 71.3(4) . .
C1 C2 Ru1 71.3(4) . .
C2 C3 C4 119.4(7) . .
C2 C3 Ru1 71.1(4) . .
C4 C3 Ru1 71.3(4) . .
C5 C4 C3 118.6(6) . .
C5 C4 C7 122.0(6) . .
C3 C4 C7 119.4(7) . .
C5 C4 Ru1 69.7(4) . .
C3 C4 Ru1 70.2(4) . .
C7 C4 Ru1 129.3(5) . .
C4 C5 C6 122.4(6) . .
C4 C5 Ru1 72.8(4) . .
C6 C5 Ru1 71.3(4) . .
C1 C6 C5 118.7(6) . .
C1 C6 Ru1 72.1(4) . .
C5 C6 Ru1 70.0(4) . .
C4 C7 C8 110.2(6) . .
C9 C8 C7 111.1(6) . .
O2 C9 O1 111.3(6) . .
O2 C9 C8 107.2(6) . .
O1 C9 C8 113.2(6) . .
O1 C10 C11 108.4(7) . .
O2 C12 C13 107.6(6) . .

loop_
_geom_bond_atom_site_label_1
_geom_bond_atom_site_label_2
_geom_bond_distance
_geom_bond_site_symmetry_2
Ru1 C5 2.148(7) .
Ru1 C6 2.165(6) .
Ru1 C2 2.172(7) .
Ru1 C3 2.175(7) .
Ru1 C1 2.186(7) .
Ru1 C4 2.189(7) .
Ru1 Cl1 2.4193(19) .
Ru1 Cl2 2.4470(18) 3_575
Ru1 Cl2 2.4597(18) .
Cl2 Ru1 2.4470(18) 3_575
O1 C9 1.419(9) .
O1 C10 1.436(9) .
O2 C9 1.411(8) .
O2 C12 1.442(8) .
C1 C6 1.398(9) .
C1 C2 1.435(11) .
C2 C3 1.400(9) .
C3 C4 1.439(10) .
C4 C5 1.395(11) .
C4 C7 1.520(9) .
C5 C6 1.429(9) .
C7 C8 1.533(9) .
C8 C9 1.530(9) .
C10 C11 1.506(12) .
C12 C13 1.513(10) .
